data_1543444
loop_
_publ_author_name
'MacLeod, K. Cory'
'McWilliams, Sean F.'
'Mercado, Brandon Q.'
'Holland, Patrick L.'

_publ_section_title
;
 Stepwise N--H bond formation from N2-derived iron nitride, imide and
 amide intermediates to ammonia
;
_journal_issue 9
_journal_name_full 'Chem. Sci.'
_journal_page_first 5736
_journal_paper_doi 10.1039/C6SC00423G
_journal_volume 7
_journal_year 2016
_chemical_formula_moiety 'C44 H58 Fe2 N6, C7 H8'
_chemical_formula_sum 'C51 H66 Fe2 N6'
_chemical_formula_weight 874.79
_chemical_name_common spider-14080
_chemical_name_systematic
;
 ?
;
_space_group_crystal_system triclinic
_space_group_IT_number 2
_space_group_name_Hall '-P 1'
_space_group_name_H-M_alt 'P -1'
_symmetry_space_group_name_Hall '-P 1'
_symmetry_space_group_name_H-M 'P -1'
_atom_sites_solution_hydrogens mixed
_atom_sites_solution_primary direct
_atom_sites_solution_secondary difmap
_audit_creation_method SHELXL-2013
_audit_update_record
;
2016-01-26 deposited with the CCDC.
2016-05-23 downloaded from the CCDC.
;
_cell_angle_alpha 110.292(7)
_cell_angle_beta 99.483(8)
_cell_angle_gamma 103.940(7)
_cell_formula_units_Z 2
_cell_length_a 11.6617(4)
_cell_length_b 12.8275(4)
_cell_length_c 17.826(3)
_cell_measurement_reflns_used 62628
_cell_measurement_temperature 93(2)
_cell_measurement_theta_max 27.5
_cell_measurement_theta_min 3.0
_cell_volume 2335.4(5)
_computing_cell_refinement 'CrystalClear-SM Expert 2.0 r15 (Rigaku, 2011)'
_computing_data_collection 'CrystalClear-SM Expert 2.0 r15 (Rigaku, 2011)'
_computing_data_reduction 'CrystalClear-SM Expert 2.0 r15 (Rigaku, 2011)'
_computing_molecular_graphics
;
Dolomanov, O.V.; Bourhis, L.J.; Gildea, R.J.; Howard, J.A.K.; Puschmann, H., 
OLEX2: A complete structure solution, refinement and analysis program
(2009). J. Appl. Cryst., 42, 339-341.
;
_computing_publication_material 'SHELXL-2013 (Sheldrick, 2013)'
_computing_structure_refinement 'SHELXL-2013 (Sheldrick, 2013)'
_computing_structure_solution 'SHELXS-2013 (Sheldrick, 2013)'
_diffrn_ambient_temperature 93(2)
_diffrn_detector_area_resol_mean 10
_diffrn_measured_fraction_theta_full 0.998
_diffrn_measured_fraction_theta_max 0.997
_diffrn_measurement_device_type 'Rigaku R-AXIS RAPID imaging plate'
_diffrn_measurement_method \w
_diffrn_radiation_type MoK\a
_diffrn_radiation_wavelength 0.71075
_diffrn_reflns_av_R_equivalents 0.0391
_diffrn_reflns_av_unetI/netI 0.0227
_diffrn_reflns_Laue_measured_fraction_full 0.998
_diffrn_reflns_Laue_measured_fraction_max 0.997
_diffrn_reflns_limit_h_max 15
_diffrn_reflns_limit_h_min -15
_diffrn_reflns_limit_k_max 16
_diffrn_reflns_limit_k_min -16
_diffrn_reflns_limit_l_max 23
_diffrn_reflns_limit_l_min -23
_diffrn_reflns_number 80091
_diffrn_reflns_point_group_measured_fraction_full 0.998
_diffrn_reflns_point_group_measured_fraction_max 0.997
_diffrn_reflns_theta_full 25.242
_diffrn_reflns_theta_max 27.476
_diffrn_reflns_theta_min 3.004
_diffrn_source 'Sealed Tube'
_exptl_absorpt_coefficient_mu 0.662
_exptl_absorpt_correction_T_max 0.868
_exptl_absorpt_correction_T_min 0.742
_exptl_absorpt_correction_type multi-scan
_exptl_absorpt_process_details 'Jacobson, R. (1998) Private Communication'
_exptl_crystal_colour Yellow
_exptl_crystal_density_diffrn 1.244
_exptl_crystal_density_method 'not measured'
_exptl_crystal_description Block
_exptl_crystal_F_000 932
_exptl_crystal_size_max 0.400
_exptl_crystal_size_mid 0.300
_exptl_crystal_size_min 0.220
_refine_diff_density_max 0.763
_refine_diff_density_min -0.297
_refine_diff_density_rms 0.057
_refine_ls_extinction_method none
_refine_ls_goodness_of_fit_ref 1.050
_refine_ls_hydrogen_treatment mixed
_refine_ls_matrix_type full
_refine_ls_number_parameters 561
_refine_ls_number_reflns 10677
_refine_ls_number_restraints 2
_refine_ls_restrained_S_all 1.054
_refine_ls_R_factor_all 0.0425
_refine_ls_R_factor_gt 0.0349
_refine_ls_shift/su_max 0.002
_refine_ls_shift/su_mean 0.000
_refine_ls_structure_factor_coef Fsqd
_refine_ls_weighting_details 'w=1/[\s^2^(Fo^2^)+(0.0450P)^2^+1.2498P] where P=(Fo^2^+2Fc^2^)/3'
_refine_ls_weighting_scheme calc
_refine_ls_wR_factor_gt 0.0883
_refine_ls_wR_factor_ref 0.0924
_reflns_Friedel_coverage 0.000
_reflns_number_gt 9132
_reflns_number_total 10677
_reflns_threshold_expression 'I > 2\s(I)'
_cod_data_source_file c6sc00423g2.cif
_cod_data_source_block 5
_cod_depositor_comments 'Adding full bibliography for 1543441--1543447.cif.'
_cod_original_cell_volume 2335.4(4)
_cod_database_code 1543444
_shelx_space_group_comment
; 
The symmetry employed for this shelxl refinement is uniquely defined 
by the following loop, which should always be used as a source of 
symmetry information in preference to the above space-group names. 
They are only intended as comments. 
;
_shelx_estimated_absorpt_t_min 0.778
_shelx_estimated_absorpt_t_max 0.868
_shelxl_version_number 2013-4

loop_
_space_group_symop_operation_xyz
'x, y, z'
'-x, -y, -z'

loop_
_atom_site_label
_atom_site_type_symbol
_atom_site_fract_x
_atom_site_fract_y
_atom_site_fract_z
_atom_site_U_iso_or_equiv
_atom_site_adp_type
_atom_site_occupancy
_atom_site_site_symmetry_order
_atom_site_calc_flag
_atom_site_refinement_flags_posn
_atom_site_refinement_flags_adp
N1 N 0.88690(13) 0.06891(12) 0.84201(9) 0.0219(3) Uani 1 1 d . .
H1A H 0.882(2) 0.085(2) 0.8923(16) 0.046(7) Uiso 1 1 d . .
H1B H 0.958(2) 0.062(2) 0.8413(15) 0.049(7) Uiso 1 1 d . .
N2 N 0.68637(15) 0.04098(12) 0.70114(9) 0.0253(3) Uani 1 1 d D .
H2A H 0.6299(16) 0.0535(19) 0.6949(13) 0.030 Uiso 1 1 d D U
H2B H 0.7060(19) 0.0176(19) 0.6683(12) 0.030 Uiso 1 1 d D U
Fe1 Fe 0.84823(2) 0.17422(2) 0.78469(2) 0.01899(6) Uani 1 1 d . .
N11 N 0.82113(12) 0.33095(12) 0.81875(8) 0.0215(3) Uani 1 1 d . .
N21 N 1.00953(12) 0.24717(11) 0.76681(8) 0.0209(3) Uani 1 1 d . .
C11 C 0.84440(19) 0.53545(16) 0.83857(13) 0.0347(4) Uani 1 1 d . .
H11A H 0.7964 0.5414 0.7906 0.052 Uiso 1 1 calc R U
H11B H 0.9177 0.6050 0.8670 0.052 Uiso 1 1 calc R U
H11C H 0.7943 0.5303 0.8770 0.052 Uiso 1 1 calc R U
C21 C 0.88285(16) 0.42605(14) 0.80926(10) 0.0244(3) Uani 1 1 d . .
C31 C 0.98583(16) 0.43295(15) 0.77645(11) 0.0263(3) Uani 1 1 d . .
C41 C 1.05048(15) 0.35146(14) 0.76347(10) 0.0225(3) Uani 1 1 d . .
C51 C 1.17515(17) 0.38716(16) 0.74804(11) 0.0298(4) Uani 1 1 d . .
H51A H 1.2122 0.3250 0.7433 0.045 Uiso 1 1 calc R U
H51B H 1.2284 0.4602 0.7945 0.045 Uiso 1 1 calc R U
H51C H 1.1654 0.3994 0.6964 0.045 Uiso 1 1 calc R U
C61 C 1.0384(2) 0.54130(19) 0.76017(16) 0.0479(6) Uani 1 1 d . .
H61A H 0.9740 0.5759 0.7507 0.072 Uiso 1 1 calc R U
H61B H 1.0692 0.5189 0.7109 0.072 Uiso 1 1 calc R U
H61C H 1.1060 0.5988 0.8084 0.072 Uiso 1 1 calc R U
C12 C 0.72018(15) 0.33656(14) 0.85453(11) 0.0240(3) Uani 1 1 d . .
C22 C 0.73769(16) 0.36086(14) 0.93948(11) 0.0275(4) Uani 1 1 d . .
C32 C 0.63966(18) 0.37237(16) 0.97371(13) 0.0354(4) Uani 1 1 d . .
H32 H 0.6507 0.3907 1.0314 0.042 Uiso 1 1 calc R U
C42 C 0.52697(19) 0.35760(17) 0.92508(15) 0.0419(5) Uani 1 1 d . .
H42 H 0.4619 0.3678 0.9496 0.050 Uiso 1 1 calc R U
C52 C 0.50880(18) 0.32799(18) 0.84073(15) 0.0403(5) Uani 1 1 d . .
H52 H 0.4300 0.3148 0.8074 0.048 Uiso 1 1 calc R U
C62 C 0.60429(17) 0.31718(15) 0.80368(12) 0.0311(4) Uani 1 1 d . .
C72 C 0.85936(18) 0.37663(18) 0.99328(11) 0.0350(4) Uani 1 1 d . .
H72A H 0.8669 0.2995 0.9861 0.052 Uiso 1 1 calc R U
H72B H 0.8649 0.4211 1.0516 0.052 Uiso 1 1 calc R U
H72C H 0.9257 0.4195 0.9772 0.052 Uiso 1 1 calc R U
C82 C 0.5843(2) 0.28804(19) 0.71237(13) 0.0407(5) Uani 1 1 d . .
H82A H 0.6241 0.3584 0.7043 0.061 Uiso 1 1 calc R U
H82B H 0.4960 0.2602 0.6852 0.061 Uiso 1 1 calc R U
H82C H 0.6197 0.2265 0.6880 0.061 Uiso 1 1 calc R U
C13 C 1.09005(15) 0.17844(14) 0.76628(10) 0.0229(3) Uani 1 1 d . .
C23 C 1.17378(15) 0.20194(15) 0.84108(11) 0.0266(3) Uani 1 1 d . .
C33 C 1.24642(17) 0.13041(17) 0.84128(13) 0.0343(4) Uani 1 1 d . .
H33 H 1.3024 0.1447 0.8917 0.041 Uiso 1 1 calc R U
C43 C 1.23782(18) 0.03868(17) 0.76870(15) 0.0401(5) Uani 1 1 d . .
H43 H 1.2883 -0.0093 0.7693 0.048 Uiso 1 1 calc R U
C53 C 1.15618(18) 0.01693(16) 0.69551(14) 0.0372(4) Uani 1 1 d . .
H53 H 1.1523 -0.0453 0.6458 0.045 Uiso 1 1 calc R U
C63 C 1.07868(16) 0.08457(15) 0.69266(11) 0.0283(4) Uani 1 1 d . .
C73 C 1.18431(17) 0.30305(16) 0.91957(11) 0.0314(4) Uani 1 1 d . .
H73A H 1.2141 0.3770 0.9133 0.047 Uiso 1 1 calc R U
H73B H 1.2422 0.3032 0.9662 0.047 Uiso 1 1 calc R U
H73C H 1.1036 0.2948 0.9303 0.047 Uiso 1 1 calc R U
C83 C 0.9867(2) 0.05734(17) 0.61336(11) 0.0369(4) Uani 1 1 d . .
H83A H 0.9038 0.0239 0.6168 0.055 Uiso 1 1 calc R U
H83B H 1.0035 0.0007 0.5667 0.055 Uiso 1 1 calc R U
H83C H 0.9926 0.1296 0.6047 0.055 Uiso 1 1 calc R U
Fe2 Fe 0.73448(2) -0.06563(2) 0.75971(2) 0.01905(6) Uani 1 1 d . .
N31 N 0.65183(12) -0.13343(12) 0.83086(8) 0.0212(3) Uani 1 1 d . .
N41 N 0.70218(13) -0.22945(11) 0.67653(8) 0.0213(3) Uani 1 1 d . .
C14 C 0.52252(19) -0.27337(17) 0.87279(13) 0.0362(4) Uani 1 1 d . .
H14A H 0.5577 -0.2074 0.9273 0.054 Uiso 1 1 calc R U
H14B H 0.5373 -0.3436 0.8766 0.054 Uiso 1 1 calc R U
H14C H 0.4339 -0.2882 0.8549 0.054 Uiso 1 1 calc R U
C24 C 0.58245(15) -0.24379(15) 0.81001(11) 0.0249(3) Uani 1 1 d . .
C34 C 0.56220(16) -0.33599(15) 0.73251(11) 0.0274(4) Uani 1 1 d . .
C44 C 0.62909(16) -0.32940(14) 0.67418(10) 0.0251(3) Uani 1 1 d . .
C54 C 0.6204(2) -0.44474(16) 0.60671(12) 0.0390(5) Uani 1 1 d . .
H54A H 0.5424 -0.4742 0.5637 0.058 Uiso 1 1 calc R U
H54B H 0.6244 -0.5021 0.6309 0.058 Uiso 1 1 calc R U
H54C H 0.6888 -0.4324 0.5819 0.058 Uiso 1 1 calc R U
C64 C 0.46611(19) -0.45285(17) 0.71348(15) 0.0417(5) Uani 1 1 d . .
H64A H 0.5034 -0.4978 0.7387 0.063 Uiso 1 1 calc R U
H64B H 0.4353 -0.4976 0.6531 0.063 Uiso 1 1 calc R U
H64C H 0.3979 -0.4381 0.7364 0.063 Uiso 1 1 calc R U
C15 C 0.68946(15) -0.05078(15) 0.91541(10) 0.0234(3) Uani 1 1 d . .
C25 C 0.78894(17) -0.05340(17) 0.97096(11) 0.0306(4) Uani 1 1 d . .
C35 C 0.8321(2) 0.0327(2) 1.05136(12) 0.0416(5) Uani 1 1 d . .
H35 H 0.8987 0.0315 1.0894 0.050 Uiso 1 1 calc R U
C45 C 0.7798(2) 0.11976(19) 1.07682(13) 0.0461(5) Uani 1 1 d . .
H45 H 0.8101 0.1780 1.1321 0.055 Uiso 1 1 calc R U
C55 C 0.6833(2) 0.12238(18) 1.02194(13) 0.0409(5) Uani 1 1 d . .
H55 H 0.6484 0.1833 1.0400 0.049 Uiso 1 1 calc R U
C65 C 0.63577(17) 0.03740(16) 0.94033(11) 0.0287(4) Uani 1 1 d . .
C75 C 0.84711(19) -0.1473(2) 0.94181(13) 0.0403(5) Uani 1 1 d . .
H75A H 0.7870 -0.2243 0.9270 0.060 Uiso 1 1 calc R U
H75B H 0.9179 -0.1336 0.9864 0.060 Uiso 1 1 calc R U
H75C H 0.8743 -0.1454 0.8930 0.060 Uiso 1 1 calc R U
C85 C 0.52931(18) 0.03989(17) 0.88164(13) 0.0358(4) Uani 1 1 d . .
H85A H 0.5400 0.0140 0.8254 0.054 Uiso 1 1 calc R U
H85B H 0.5255 0.1200 0.8995 0.054 Uiso 1 1 calc R U
H85C H 0.4529 -0.0128 0.8817 0.054 Uiso 1 1 calc R U
C16 C 0.76564(16) -0.23771(13) 0.61317(10) 0.0231(3) Uani 1 1 d . .
C26 C 0.88643(17) -0.24109(14) 0.62927(11) 0.0263(3) Uani 1 1 d . .
C36 C 0.94428(18) -0.25689(15) 0.56566(11) 0.0312(4) Uani 1 1 d . .
H36 H 1.0248 -0.2624 0.5752 0.037 Uiso 1 1 calc R U
C46 C 0.8863(2) -0.26463(16) 0.48921(12) 0.0365(4) Uani 1 1 d . .
H46 H 0.9265 -0.2761 0.4462 0.044 Uiso 1 1 calc R U
C56 C 0.7695(2) -0.25566(16) 0.47495(11) 0.0355(4) Uani 1 1 d . .
H56 H 0.7315 -0.2581 0.4227 0.043 Uiso 1 1 calc R U
C66 C 0.70635(17) -0.24301(15) 0.53611(10) 0.0280(4) Uani 1 1 d . .
C76 C 0.95150(19) -0.22924(18) 0.71346(12) 0.0350(4) Uani 1 1 d . .
H76A H 0.9683 -0.1492 0.7543 0.053 Uiso 1 1 calc R U
H76B H 1.0291 -0.2455 0.7112 0.053 Uiso 1 1 calc R U
H76C H 0.8995 -0.2853 0.7297 0.053 Uiso 1 1 calc R U
C86 C 0.57757(18) -0.23789(17) 0.51923(11) 0.0358(4) Uani 1 1 d . .
H86A H 0.5206 -0.3092 0.5175 0.054 Uiso 1 1 calc R U
H86B H 0.5554 -0.2321 0.4657 0.054 Uiso 1 1 calc R U
H86C H 0.5728 -0.1691 0.5635 0.054 Uiso 1 1 calc R U
C10 C 0.2786(2) -0.1935(3) 0.52652(16) 0.0517(6) Uani 1 1 d . .
C20 C 0.3224(2) -0.1929(2) 0.60302(14) 0.0442(5) Uani 1 1 d . .
H20 H 0.3760 -0.1219 0.6470 0.053 Uiso 1 1 calc R U
C30 C 0.2896(3) -0.2943(3) 0.61699(19) 0.0590(7) Uani 1 1 d . .
H30 H 0.3217 -0.2921 0.6703 0.071 Uiso 1 1 calc R U
C40 C 0.2122(3) -0.3972(3) 0.5555(3) 0.0768(9) Uani 1 1 d . .
H40 H 0.1903 -0.4661 0.5660 0.092 Uiso 1 1 calc R U
C50 C 0.1673(3) -0.4009(3) 0.4803(3) 0.0824(11) Uani 1 1 d . .
H50 H 0.1127 -0.4727 0.4377 0.099 Uiso 1 1 calc R U
C60 C 0.1991(3) -0.3014(4) 0.46322(16) 0.0738(10) Uani 1 1 d . .
H60 H 0.1675 -0.3059 0.4091 0.089 Uiso 1 1 calc R U
C70 C 0.3160(3) -0.0833(4) 0.5119(3) 0.0939(13) Uani 1 1 d . .
H70A H 0.2754 -0.0290 0.5404 0.141 Uiso 1 1 calc R U
H70B H 0.2918 -0.1026 0.4521 0.141 Uiso 1 1 calc R U
H70C H 0.4053 -0.0463 0.5336 0.141 Uiso 1 1 calc R U

loop_
_atom_site_aniso_label
_atom_site_aniso_U_11
_atom_site_aniso_U_22
_atom_site_aniso_U_33
_atom_site_aniso_U_23
_atom_site_aniso_U_13
_atom_site_aniso_U_12
N1 0.0203(7) 0.0228(7) 0.0231(7) 0.0112(6) 0.0054(5) 0.0051(5)
N2 0.0331(8) 0.0104(6) 0.0306(8) 0.0076(6) 0.0125(7) 0.0021(6)
Fe1 0.01878(12) 0.01668(11) 0.02176(12) 0.00898(9) 0.00579(9) 0.00412(9)
N11 0.0224(7) 0.0189(6) 0.0238(7) 0.0093(5) 0.0069(5) 0.0064(5)
N21 0.0217(7) 0.0186(6) 0.0223(7) 0.0085(5) 0.0080(5) 0.0044(5)
C11 0.0402(11) 0.0221(9) 0.0478(11) 0.0167(8) 0.0177(9) 0.0128(8)
C21 0.0302(9) 0.0194(8) 0.0251(8) 0.0107(6) 0.0069(7) 0.0084(7)
C31 0.0323(9) 0.0211(8) 0.0280(8) 0.0138(7) 0.0097(7) 0.0058(7)
C41 0.0259(8) 0.0210(8) 0.0175(7) 0.0076(6) 0.0057(6) 0.0024(6)
C51 0.0310(9) 0.0263(9) 0.0309(9) 0.0125(7) 0.0129(7) 0.0026(7)
C61 0.0648(15) 0.0352(11) 0.0658(15) 0.0334(11) 0.0377(12) 0.0213(11)
C12 0.0239(8) 0.0174(7) 0.0306(9) 0.0093(6) 0.0086(7) 0.0062(6)
C22 0.0294(9) 0.0188(8) 0.0295(9) 0.0066(7) 0.0105(7) 0.0028(7)
C32 0.0385(11) 0.0251(9) 0.0395(10) 0.0083(8) 0.0210(9) 0.0052(8)
C42 0.0345(11) 0.0299(10) 0.0663(14) 0.0166(10) 0.0296(10) 0.0125(8)
C52 0.0256(9) 0.0335(10) 0.0655(14) 0.0226(10) 0.0115(9) 0.0126(8)
C62 0.0296(9) 0.0240(8) 0.0421(10) 0.0158(8) 0.0076(8) 0.0104(7)
C72 0.0336(10) 0.0353(10) 0.0250(9) 0.0086(8) 0.0057(7) -0.0009(8)
C82 0.0393(11) 0.0409(11) 0.0422(11) 0.0199(9) -0.0014(9) 0.0171(9)
C13 0.0208(8) 0.0198(8) 0.0299(8) 0.0109(7) 0.0132(6) 0.0043(6)
C23 0.0193(8) 0.0252(8) 0.0352(9) 0.0132(7) 0.0096(7) 0.0039(6)
C33 0.0213(9) 0.0317(10) 0.0502(12) 0.0188(9) 0.0075(8) 0.0073(7)
C43 0.0253(9) 0.0312(10) 0.0648(14) 0.0177(10) 0.0141(9) 0.0120(8)
C53 0.0351(10) 0.0244(9) 0.0513(12) 0.0084(8) 0.0234(9) 0.0104(8)
C63 0.0295(9) 0.0227(8) 0.0329(9) 0.0101(7) 0.0163(7) 0.0051(7)
C73 0.0270(9) 0.0327(9) 0.0283(9) 0.0102(7) 0.0026(7) 0.0055(7)
C83 0.0521(12) 0.0291(9) 0.0267(9) 0.0076(7) 0.0156(8) 0.0105(9)
Fe2 0.02125(12) 0.01658(11) 0.01899(11) 0.00814(9) 0.00554(9) 0.00409(9)
N31 0.0213(7) 0.0214(7) 0.0240(7) 0.0113(5) 0.0085(5) 0.0075(5)
N41 0.0248(7) 0.0184(6) 0.0206(6) 0.0086(5) 0.0067(5) 0.0057(5)
C14 0.0403(11) 0.0317(10) 0.0456(11) 0.0211(9) 0.0248(9) 0.0099(8)
C24 0.0219(8) 0.0255(8) 0.0336(9) 0.0172(7) 0.0109(7) 0.0083(7)
C34 0.0258(9) 0.0206(8) 0.0346(9) 0.0126(7) 0.0077(7) 0.0035(7)
C44 0.0289(9) 0.0182(8) 0.0252(8) 0.0084(6) 0.0038(7) 0.0053(6)
C54 0.0581(13) 0.0184(8) 0.0345(10) 0.0071(7) 0.0151(9) 0.0057(8)
C64 0.0359(11) 0.0261(10) 0.0600(13) 0.0171(9) 0.0180(10) 0.0016(8)
C15 0.0248(8) 0.0255(8) 0.0238(8) 0.0134(7) 0.0116(6) 0.0064(6)
C25 0.0304(9) 0.0398(10) 0.0276(9) 0.0206(8) 0.0101(7) 0.0094(8)
C35 0.0433(12) 0.0508(13) 0.0261(9) 0.0200(9) 0.0047(8) 0.0040(10)
C45 0.0603(14) 0.0395(11) 0.0243(9) 0.0076(8) 0.0114(9) -0.0003(10)
C55 0.0564(13) 0.0291(10) 0.0393(11) 0.0115(8) 0.0279(10) 0.0110(9)
C65 0.0310(9) 0.0266(9) 0.0333(9) 0.0141(7) 0.0174(7) 0.0086(7)
C75 0.0369(11) 0.0565(13) 0.0409(11) 0.0301(10) 0.0103(9) 0.0230(10)
C85 0.0326(10) 0.0343(10) 0.0509(12) 0.0210(9) 0.0193(9) 0.0179(8)
C16 0.0301(9) 0.0154(7) 0.0207(8) 0.0055(6) 0.0071(6) 0.0044(6)
C26 0.0339(9) 0.0191(8) 0.0274(8) 0.0099(7) 0.0104(7) 0.0090(7)
C36 0.0358(10) 0.0241(9) 0.0332(9) 0.0089(7) 0.0149(8) 0.0089(7)
C46 0.0477(12) 0.0282(9) 0.0283(9) 0.0056(7) 0.0190(8) 0.0061(8)
C56 0.0502(12) 0.0284(9) 0.0197(8) 0.0060(7) 0.0071(8) 0.0058(8)
C66 0.0357(10) 0.0203(8) 0.0214(8) 0.0048(6) 0.0051(7) 0.0046(7)
C76 0.0361(10) 0.0426(11) 0.0382(10) 0.0236(9) 0.0123(8) 0.0208(9)
C86 0.0402(11) 0.0325(10) 0.0250(9) 0.0073(7) -0.0009(8) 0.0081(8)
C10 0.0434(13) 0.0808(18) 0.0557(14) 0.0370(13) 0.0282(11) 0.0387(13)
C20 0.0374(11) 0.0529(13) 0.0469(12) 0.0188(10) 0.0146(9) 0.0225(10)
C30 0.0573(16) 0.0728(18) 0.0723(17) 0.0398(15) 0.0286(13) 0.0417(14)
C40 0.072(2) 0.0487(16) 0.114(3) 0.0238(18) 0.037(2) 0.0317(15)
C50 0.0633(19) 0.0621(19) 0.094(3) -0.0073(18) 0.0267(18) 0.0258(16)
C60 0.0518(16) 0.132(3) 0.0401(13) 0.0176(16) 0.0189(12) 0.0561(19)
C70 0.091(2) 0.141(3) 0.130(3) 0.109(3) 0.068(2) 0.069(2)

loop_
_atom_type_symbol
_atom_type_description
_atom_type_scat_dispersion_real
_atom_type_scat_dispersion_imag
_atom_type_scat_source
C C 0.0033 0.0016 'International Tables Vol C Tables 4.2.6.8 and 6.1.1.4'
H H 0.0000 0.0000 'International Tables Vol C Tables 4.2.6.8 and 6.1.1.4'
Fe Fe 0.3463 0.8444 'International Tables Vol C Tables 4.2.6.8 and 6.1.1.4'
N N 0.0061 0.0033 'International Tables Vol C Tables 4.2.6.8 and 6.1.1.4'

loop_
_geom_angle_atom_site_label_1
_geom_angle_atom_site_label_2
_geom_angle_atom_site_label_3
_geom_angle
Fe1 N1 Fe2 89.62(6)
Fe1 N1 H1A 118.8(16)
Fe2 N1 H1A 110.2(16)
Fe1 N1 H1B 111.6(17)
Fe2 N1 H1B 119.1(17)
H1A N1 H1B 107(2)
Fe2 N2 Fe1 86.23(6)
Fe2 N2 H2A 128.2(18)
Fe1 N2 H2A 120.1(18)
Fe2 N2 H2B 95(2)
Fe1 N2 H2B 102(2)
H2A N2 H2B 119(2)
N11 Fe1 N21 88.96(6)
N11 Fe1 N1 136.58(6)
N21 Fe1 N1 104.11(6)
N11 Fe1 N2 110.01(6)
N21 Fe1 N2 131.42(6)
N1 Fe1 N2 92.08(6)
N11 Fe1 Fe2 141.97(4)
N21 Fe1 Fe2 129.06(4)
N1 Fe1 Fe2 45.28(4)
N2 Fe1 Fe2 46.84(4)
C21 N11 C12 118.21(14)
C21 N11 Fe1 127.75(11)
C12 N11 Fe1 114.00(10)
C41 N21 C13 119.29(13)
C41 N21 Fe1 128.25(11)
C13 N21 Fe1 112.14(10)
C21 C11 H11A 109.5
C21 C11 H11B 109.5
H11A C11 H11B 109.5
C21 C11 H11C 109.5
H11A C11 H11C 109.5
H11B C11 H11C 109.5
N11 C21 C31 123.87(15)
N11 C21 C11 118.61(15)
C31 C21 C11 117.46(15)
C41 C31 C21 125.12(15)
C41 C31 C61 116.43(16)
C21 C31 C61 118.25(16)
N21 C41 C31 123.47(15)
N21 C41 C51 118.85(15)
C31 C41 C51 117.65(15)
C41 C51 H51A 109.5
C41 C51 H51B 109.5
H51A C51 H51B 109.5
C41 C51 H51C 109.5
H51A C51 H51C 109.5
H51B C51 H51C 109.5
C31 C61 H61A 109.5
C31 C61 H61B 109.5
H61A C61 H61B 109.5
C31 C61 H61C 109.5
H61A C61 H61C 109.5
H61B C61 H61C 109.5
C22 C12 C62 120.87(16)
C22 C12 N11 119.74(15)
C62 C12 N11 119.39(15)
C32 C22 C12 118.53(17)
C32 C22 C72 120.25(17)
C12 C22 C72 121.22(16)
C42 C32 C22 121.02(19)
C42 C32 H32 119.5
C22 C32 H32 119.5
C32 C42 C52 120.05(18)
C32 C42 H42 120.0
C52 C42 H42 120.0
C42 C52 C62 121.15(19)
C42 C52 H52 119.4
C62 C52 H52 119.4
C52 C62 C12 118.25(18)
C52 C62 C82 120.66(18)
C12 C62 C82 121.08(17)
C22 C72 H72A 109.5
C22 C72 H72B 109.5
H72A C72 H72B 109.5
C22 C72 H72C 109.5
H72A C72 H72C 109.5
H72B C72 H72C 109.5
C62 C82 H82A 109.5
C62 C82 H82B 109.5
H82A C82 H82B 109.5
C62 C82 H82C 109.5
H82A C82 H82C 109.5
H82B C82 H82C 109.5
C63 C13 C23 121.09(16)
C63 C13 N21 119.60(15)
C23 C13 N21 119.18(14)
C33 C23 C13 118.99(17)
C33 C23 C73 120.76(17)
C13 C23 C73 120.25(16)
C43 C33 C23 120.56(19)
C43 C33 H33 119.7
C23 C33 H33 119.7
C53 C43 C33 120.02(18)
C53 C43 H43 120.0
C33 C43 H43 120.0
C43 C53 C63 121.49(18)
C43 C53 H53 119.3
C63 C53 H53 119.3
C13 C63 C53 117.81(18)
C13 C63 C83 121.08(16)
C53 C63 C83 121.12(17)
C23 C73 H73A 109.5
C23 C73 H73B 109.5
H73A C73 H73B 109.5
C23 C73 H73C 109.5
H73A C73 H73C 109.5
H73B C73 H73C 109.5
C63 C83 H83A 109.5
C63 C83 H83B 109.5
H83A C83 H83B 109.5
C63 C83 H83C 109.5
H83A C83 H83C 109.5
H83B C83 H83C 109.5
N41 Fe2 N31 89.10(6)
N41 Fe2 N1 135.50(6)
N31 Fe2 N1 104.53(6)
N41 Fe2 N2 111.26(6)
N31 Fe2 N2 130.15(6)
N1 Fe2 N2 92.00(6)
N41 Fe2 Fe1 139.74(4)
N31 Fe2 Fe1 131.16(4)
N1 Fe2 Fe1 45.10(4)
N2 Fe2 Fe1 46.93(4)
C24 N31 C15 120.10(14)
C24 N31 Fe2 128.19(11)
C15 N31 Fe2 111.21(10)
C44 N41 C16 117.79(13)
C44 N41 Fe2 127.26(11)
C16 N41 Fe2 114.95(10)
C24 C14 H14A 109.5
C24 C14 H14B 109.5
H14A C14 H14B 109.5
C24 C14 H14C 109.5
H14A C14 H14C 109.5
H14B C14 H14C 109.5
N31 C24 C34 123.50(15)
N31 C24 C14 118.94(16)
C34 C24 C14 117.56(15)
C24 C34 C44 124.60(15)
C24 C34 C64 116.97(16)
C44 C34 C64 118.32(16)
N41 C44 C34 124.55(15)
N41 C44 C54 118.59(16)
C34 C44 C54 116.81(15)
C44 C54 H54A 109.5
C44 C54 H54B 109.5
H54A C54 H54B 109.5
C44 C54 H54C 109.5
H54A C54 H54C 109.5
H54B C54 H54C 109.5
C34 C64 H64A 109.5
C34 C64 H64B 109.5
H64A C64 H64B 109.5
C34 C64 H64C 109.5
H64A C64 H64C 109.5
H64B C64 H64C 109.5
C65 C15 C25 120.87(16)
C65 C15 N31 120.19(15)
C25 C15 N31 118.69(15)
C35 C25 C15 118.79(18)
C35 C25 C75 121.47(18)
C15 C25 C75 119.74(17)
C45 C35 C25 121.0(2)
C45 C35 H35 119.5
C25 C35 H35 119.5
C35 C45 C55 119.92(19)
C35 C45 H45 120.0
C55 C45 H45 120.0
C45 C55 C65 121.5(2)
C45 C55 H55 119.2
C65 C55 H55 119.2
C15 C65 C55 117.96(18)
C15 C65 C85 121.01(16)
C55 C65 C85 121.03(18)
C25 C75 H75A 109.5
C25 C75 H75B 109.5
H75A C75 H75B 109.5
C25 C75 H75C 109.5
H75A C75 H75C 109.5
H75B C75 H75C 109.5
C65 C85 H85A 109.5
C65 C85 H85B 109.5
H85A C85 H85B 109.5
C65 C85 H85C 109.5
H85A C85 H85C 109.5
H85B C85 H85C 109.5
C66 C16 C26 120.89(16)
C66 C16 N41 119.83(15)
C26 C16 N41 119.28(15)
C36 C26 C16 118.84(16)
C36 C26 C76 120.64(17)
C16 C26 C76 120.51(16)
C46 C36 C26 120.84(18)
C46 C36 H36 119.6
C26 C36 H36 119.6
C36 C46 C56 120.04(17)
C36 C46 H46 120.0
C56 C46 H46 120.0
C46 C56 C66 121.21(18)
C46 C56 H56 119.4
C66 C56 H56 119.4
C56 C66 C16 118.07(17)
C56 C66 C86 121.02(17)
C16 C66 C86 120.89(16)
C26 C76 H76A 109.5
C26 C76 H76B 109.5
H76A C76 H76B 109.5
C26 C76 H76C 109.5
H76A C76 H76C 109.5
H76B C76 H76C 109.5
C66 C86 H86A 109.5
C66 C86 H86B 109.5
H86A C86 H86B 109.5
C66 C86 H86C 109.5
H86A C86 H86C 109.5
H86B C86 H86C 109.5
C20 C10 C60 117.3(3)
C20 C10 C70 120.3(3)
C60 C10 C70 122.3(3)
C10 C20 C30 120.8(3)
C10 C20 H20 119.6
C30 C20 H20 119.6
C40 C30 C20 121.1(3)
C40 C30 H30 119.5
C20 C30 H30 119.5
C50 C40 C30 119.7(3)
C50 C40 H40 120.2
C30 C40 H40 120.2
C40 C50 C60 121.1(3)
C40 C50 H50 119.4
C60 C50 H50 119.4
C50 C60 C10 119.9(3)
C50 C60 H60 120.0
C10 C60 H60 120.0
C10 C70 H70A 109.5
C10 C70 H70B 109.5
H70A C70 H70B 109.5
C10 C70 H70C 109.5
H70A C70 H70C 109.5
H70B C70 H70C 109.5

loop_
_geom_bond_atom_site_label_1
_geom_bond_atom_site_label_2
_geom_bond_distance
N1 Fe1 2.0423(14)
N1 Fe2 2.0486(14)
N1 H1A 0.86(3)
N1 H1B 0.86(3)
N2 Fe2 2.1076(15)
N2 Fe1 2.1109(16)
N2 H2A 0.715(14)
N2 H2B 0.663(14)
Fe1 N11 2.0082(13)
Fe1 N21 2.0178(13)
Fe1 Fe2 2.8832(4)
N11 C21 1.340(2)
N11 C12 1.433(2)
N21 C41 1.334(2)
N21 C13 1.434(2)
C11 C21 1.521(2)
C11 H11A 0.9800
C11 H11B 0.9800
C11 H11C 0.9800
C21 C31 1.417(2)
C31 C41 1.409(2)
C31 C61 1.523(2)
C41 C51 1.516(2)
C51 H51A 0.9800
C51 H51B 0.9800
C51 H51C 0.9800
C61 H61A 0.9800
C61 H61B 0.9800
C61 H61C 0.9800
C12 C22 1.404(2)
C12 C62 1.410(2)
C22 C32 1.396(3)
C22 C72 1.501(3)
C32 C42 1.380(3)
C32 H32 0.9500
C42 C52 1.382(3)
C42 H42 0.9500
C52 C62 1.396(3)
C52 H52 0.9500
C62 C82 1.502(3)
C72 H72A 0.9800
C72 H72B 0.9800
C72 H72C 0.9800
C82 H82A 0.9800
C82 H82B 0.9800
C82 H82C 0.9800
C13 C63 1.400(2)
C13 C23 1.405(2)
C23 C33 1.391(2)
C23 C73 1.504(3)
C33 C43 1.383(3)
C33 H33 0.9500
C43 C53 1.377(3)
C43 H43 0.9500
C53 C63 1.402(3)
C53 H53 0.9500
C63 C83 1.499(3)
C73 H73A 0.9800
C73 H73B 0.9800
C73 H73C 0.9800
C83 H83A 0.9800
C83 H83B 0.9800
C83 H83C 0.9800
Fe2 N41 2.0074(13)
Fe2 N31 2.0145(13)
N31 C24 1.334(2)
N31 C15 1.427(2)
N41 C44 1.340(2)
N41 C16 1.437(2)
C14 C24 1.520(2)
C14 H14A 0.9800
C14 H14B 0.9800
C14 H14C 0.9800
C24 C34 1.410(2)
C34 C44 1.412(2)
C34 C64 1.527(2)
C44 C54 1.516(2)
C54 H54A 0.9800
C54 H54B 0.9800
C54 H54C 0.9800
C64 H64A 0.9800
C64 H64B 0.9800
C64 H64C 0.9800
C15 C65 1.398(2)
C15 C25 1.411(2)
C25 C35 1.387(3)
C25 C75 1.503(3)
C35 C45 1.376(3)
C35 H35 0.9500
C45 C55 1.379(3)
C45 H45 0.9500
C55 C65 1.398(3)
C55 H55 0.9500
C65 C85 1.500(3)
C75 H75A 0.9800
C75 H75B 0.9800
C75 H75C 0.9800
C85 H85A 0.9800
C85 H85B 0.9800
C85 H85C 0.9800
C16 C66 1.403(2)
C16 C26 1.405(3)
C26 C36 1.393(2)
C26 C76 1.504(3)
C36 C46 1.376(3)
C36 H36 0.9500
C46 C56 1.384(3)
C46 H46 0.9500
C56 C66 1.399(3)
C56 H56 0.9500
C66 C86 1.504(3)
C76 H76A 0.9800
C76 H76B 0.9800
C76 H76C 0.9800
C86 H86A 0.9800
C86 H86B 0.9800
C86 H86C 0.9800
C10 C20 1.372(3)
C10 C60 1.415(4)
C10 C70 1.501(4)
C20 C30 1.385(4)
C20 H20 0.9500
C30 C40 1.362(4)
C30 H30 0.9500
C40 C50 1.337(5)
C40 H40 0.9500
C50 C60 1.392(5)
C50 H50 0.9500
C60 H60 0.9500
C70 H70A 0.9800
C70 H70B 0.9800
C70 H70C 0.9800

loop_
_geom_torsion_atom_site_label_1
_geom_torsion_atom_site_label_2
_geom_torsion_atom_site_label_3
_geom_torsion_atom_site_label_4
_geom_torsion
C12 N11 C21 C31 178.59(16)
Fe1 N11 C21 C31 -3.9(2)
C12 N11 C21 C11 1.3(2)
Fe1 N11 C21 C11 178.84(12)
N11 C21 C31 C41 -12.0(3)
C11 C21 C31 C41 165.36(17)
N11 C21 C31 C61 173.32(18)
C11 C21 C31 C61 -9.4(3)
C13 N21 C41 C31 -169.89(15)
Fe1 N21 C41 C31 3.2(2)
C13 N21 C41 C51 7.8(2)
Fe1 N21 C41 C51 -179.13(11)
C21 C31 C41 N21 12.3(3)
C61 C31 C41 N21 -172.92(17)
C21 C31 C41 C51 -165.44(16)
C61 C31 C41 C51 9.4(2)
C21 N11 C12 C22 -97.91(19)
Fe1 N11 C12 C22 84.21(16)
C21 N11 C12 C62 82.3(2)
Fe1 N11 C12 C62 -95.59(15)
C62 C12 C22 C32 -3.8(2)
N11 C12 C22 C32 176.44(15)
C62 C12 C22 C72 177.42(16)
N11 C12 C22 C72 -2.4(2)
C12 C22 C32 C42 1.5(3)
C72 C22 C32 C42 -179.68(18)
C22 C32 C42 C52 1.7(3)
C32 C42 C52 C62 -2.6(3)
C42 C52 C62 C12 0.4(3)
C42 C52 C62 C82 -178.40(18)
C22 C12 C62 C52 2.8(3)
N11 C12 C62 C52 -177.36(15)
C22 C12 C62 C82 -178.37(16)
N11 C12 C62 C82 1.4(2)
C41 N21 C13 C63 -101.31(18)
Fe1 N21 C13 C63 84.56(16)
C41 N21 C13 C23 82.76(19)
Fe1 N21 C13 C23 -91.37(15)
C63 C13 C23 C33 0.2(2)
N21 C13 C23 C33 176.05(15)
C63 C13 C23 C73 -179.82(16)
N21 C13 C23 C73 -4.0(2)
C13 C23 C33 C43 1.0(3)
C73 C23 C33 C43 -178.96(18)
C23 C33 C43 C53 -0.5(3)
C33 C43 C53 C63 -1.3(3)
C23 C13 C63 C53 -1.9(2)
N21 C13 C63 C53 -177.71(15)
C23 C13 C63 C83 178.17(16)
N21 C13 C63 C83 2.3(2)
C43 C53 C63 C13 2.4(3)
C43 C53 C63 C83 -177.61(18)
C15 N31 C24 C34 -166.62(16)
Fe2 N31 C24 C34 4.5(2)
C15 N31 C24 C14 12.7(2)
Fe2 N31 C24 C14 -176.14(12)
N31 C24 C34 C44 12.4(3)
C14 C24 C34 C44 -166.91(17)
N31 C24 C34 C64 -171.36(17)
C14 C24 C34 C64 9.3(2)
C16 N41 C44 C34 179.02(16)
Fe2 N41 C44 C34 -1.0(2)
C16 N41 C44 C54 1.6(2)
Fe2 N41 C44 C54 -178.43(13)
C24 C34 C44 N41 -14.3(3)
C64 C34 C44 N41 169.52(17)
C24 C34 C44 C54 163.12(18)
C64 C34 C44 C54 -13.1(3)
C24 N31 C15 C65 -106.56(18)
Fe2 N31 C15 C65 80.88(16)
C24 N31 C15 C25 79.2(2)
Fe2 N31 C15 C25 -93.38(15)
C65 C15 C25 C35 0.6(3)
N31 C15 C25 C35 174.84(16)
C65 C15 C25 C75 -178.35(16)
N31 C15 C25 C75 -4.1(2)
C15 C25 C35 C45 -0.4(3)
C75 C25 C35 C45 178.57(19)
C25 C35 C45 C55 -0.2(3)
C35 C45 C55 C65 0.6(3)
C25 C15 C65 C55 -0.3(2)
N31 C15 C65 C55 -174.39(15)
C25 C15 C65 C85 -179.49(16)
N31 C15 C65 C85 6.4(2)
C45 C55 C65 C15 -0.4(3)
C45 C55 C65 C85 178.87(18)
C44 N41 C16 C66 84.69(19)
Fe2 N41 C16 C66 -95.24(15)
C44 N41 C16 C26 -94.92(19)
Fe2 N41 C16 C26 85.14(16)
C66 C16 C26 C36 -3.8(2)
N41 C16 C26 C36 175.82(14)
C66 C16 C26 C76 176.90(16)
N41 C16 C26 C76 -3.5(2)
C16 C26 C36 C46 2.4(3)
C76 C26 C36 C46 -178.25(17)
C26 C36 C46 C56 0.6(3)
C36 C46 C56 C66 -2.4(3)
C46 C56 C66 C16 1.0(3)
C46 C56 C66 C86 -177.66(17)
C26 C16 C66 C56 2.1(2)
N41 C16 C66 C56 -177.53(15)
C26 C16 C66 C86 -179.24(16)
N41 C16 C66 C86 1.2(2)
C60 C10 C20 C30 0.1(3)
C70 C10 C20 C30 -179.3(2)
C10 C20 C30 C40 -0.6(4)
C20 C30 C40 C50 0.2(4)
C30 C40 C50 C60 0.6(5)
C40 C50 C60 C10 -1.2(4)
C20 C10 C60 C50 0.8(3)
C70 C10 C60 C50 -179.9(2)
